data_2003104
loop_
_publ_author_name
'Dalhus, Bj\/orn'
'G\"orbitz, Carl Henrik'

_publ_section_title
;
 Molecular aggregation in crystalline 1:1 complexes of hydrophobic
 <small>D</small>- and <small>L</small>-amino acids. I. The
 <small>L</small>-isoleucine series
;
_journal_issue 3
_journal_name_full 'Acta Crystallographica Section B'
_journal_page_first 424
_journal_page_last 431
_journal_paper_doi 10.1107/S0108768198013494
_journal_volume 55
_journal_year 1999
_chemical_formula_moiety 'C6 H13 N1 O2,C6 H13 N1 O2'
_chemical_formula_sum 'C12 H26 N2 O4'
_chemical_formula_weight 262.35
_chemical_name_systematic
;
  L-Isoleucine:D-Leucine
;
_space_group_IT_number 1
_symmetry_cell_setting triclinic
_symmetry_space_group_name_Hall 'P 1'
_symmetry_space_group_name_H-M 'P 1'
_audit_creation_method SHELXL
_cell_angle_alpha 91.516(2)
_cell_angle_beta 98.603(2)
_cell_angle_gamma 110.376(2)
_cell_formula_units_Z 1
_cell_length_a 5.1933(3)
_cell_length_b 5.4064(3)
_cell_length_c 13.6968(7)
_cell_measurement_reflns_used 1220
_cell_measurement_temperature 150(2)
_cell_volume 355.16(3)
_computing_cell_refinement 'SAINT (Siemens, 1995)'
_computing_data_collection 'SMART (Siemens, 1995)'
_computing_data_reduction 'SAINT (Siemens, 1995)'
_computing_structure_refinement 'SHELXTL (Sheldrick, 1994)'
_computing_structure_solution 'SHELXTL (Sheldrick, 1994)'
_diffrn_ambient_temperature 150(2)
_diffrn_measurement_device 'Siemens SMART CCD area-detector diffractometer'
_diffrn_measurement_method \w
_diffrn_radiation_monochromator graphite
_diffrn_radiation_source 'fine-focus sealed tube'
_diffrn_radiation_type MoK\a
_diffrn_radiation_wavelength 0.71073
_diffrn_reflns_av_R_equivalents 0.0318
_diffrn_reflns_av_sigmaI/netI 0.0683
_diffrn_reflns_limit_h_max 9
_diffrn_reflns_limit_h_min -7
_diffrn_reflns_limit_k_max 8
_diffrn_reflns_limit_k_min -9
_diffrn_reflns_limit_l_max 24
_diffrn_reflns_limit_l_min -23
_diffrn_reflns_number 5657
_diffrn_reflns_theta_max 40.58
_diffrn_reflns_theta_min 3.02
_exptl_absorpt_coefficient_mu 0.091
_exptl_absorpt_correction_T_max 0.990
_exptl_absorpt_correction_T_min 0.982
_exptl_absorpt_correction_type multi-scan
_exptl_absorpt_process_details 'Sheldrick (1996)'
_exptl_crystal_colour colourless
_exptl_crystal_density_diffrn 1.227
_exptl_crystal_description block
_exptl_crystal_F_000 144
_exptl_crystal_size_max 0.20
_exptl_crystal_size_mid 0.10
_exptl_crystal_size_min 0.10
_refine_diff_density_max 0.591
_refine_diff_density_min -0.395
_refine_ls_abs_structure_details 'Flack H D (1983), Acta Cryst. A39, 876-881'
_refine_ls_abs_structure_Flack 1.0(10)
_refine_ls_extinction_method none
_refine_ls_goodness_of_fit_all 1.119
_refine_ls_goodness_of_fit_obs 1.059
_refine_ls_hydrogen_treatment mixed
_refine_ls_matrix_type full
_refine_ls_number_parameters 201
_refine_ls_number_reflns 4689
_refine_ls_number_restraints 3
_refine_ls_restrained_S_all 1.118
_refine_ls_restrained_S_obs 1.059
_refine_ls_R_factor_all 0.0665
_refine_ls_R_factor_obs 0.0526
_refine_ls_shift/esd_max -0.006
_refine_ls_shift/esd_mean 0.000
_refine_ls_structure_factor_coef Fsqd
_refine_ls_weighting_details 'w=1/[\s^2^(Fo^2^)+(0.0348P)^2^+0.0860P] where P=(Fo^2^+2Fc^2^)/3'
_refine_ls_weighting_scheme calc
_refine_ls_wR_factor_all 0.1340
_refine_ls_wR_factor_obs 0.1181
_reflns_number_observed 4082
_reflns_number_total 4689
_reflns_observed_criterion >2sigma(I)
_cod_data_source_file os0011.cif
_cod_data_source_block B2
_cod_depositor_comments
;
The following automatic conversions were performed:

'_refine_ls_weighting_scheme' value 'calc
w=1/[\s^2^(Fo^2^)+(0.0348P)^2^+0.0860P] where P=(Fo^2^+2Fc^2^)/3' was
changed to 'calc'. New tag '_refine_ls_weighting_details' was
created. The value of the new tag was set to
'w=1/[\s^2^(Fo^2^)+(0.0348P)^2^+0.0860P] where P=(Fo^2^+2Fc^2^)/3'.

Automatic conversion script
Id: cif_fix_values 3143 2015-03-26 13:38:13Z robertas 
;
_cod_database_code 2003104

loop_
_symmetry_equiv_pos_as_xyz
'x, y, z'

loop_
_atom_site_aniso_label
_atom_site_aniso_U_11
_atom_site_aniso_U_22
_atom_site_aniso_U_33
_atom_site_aniso_U_12
_atom_site_aniso_U_13
_atom_site_aniso_U_23
O1A 0.0171(5) 0.0101(4) 0.0253(6) 0.0065(4) 0.0076(4) 0.0054(4)
O2A 0.0145(5) 0.0147(5) 0.0194(5) 0.0085(4) 0.0030(4) 0.0025(4)
N1A 0.0149(5) 0.0092(5) 0.0156(6) 0.0065(4) 0.0051(4) 0.0038(4)
C1A 0.0136(6) 0.0087(5) 0.0140(6) 0.0055(4) 0.0016(4) 0.0025(4)
C2A 0.0126(6) 0.0091(5) 0.0134(6) 0.0048(4) 0.0026(4) 0.0027(4)
C3A 0.0167(6) 0.0107(5) 0.0149(6) 0.0066(4) 0.0025(5) 0.0035(4)
C4A 0.0191(7) 0.0194(7) 0.0153(6) 0.0046(5) 0.0000(5) 0.0010(5)
C5A 0.0197(7) 0.0230(7) 0.0226(8) 0.0060(6) 0.0090(6) 0.0078(6)
C6A 0.0406(12) 0.0379(11) 0.0188(8) 0.0037(9) 0.0119(8) 0.0088(7)
O1B 0.0176(5) 0.0103(5) 0.0249(6) 0.0065(4) 0.0078(4) 0.0067(4)
O2B 0.0146(5) 0.0152(5) 0.0204(6) 0.0090(4) 0.0030(4) 0.0035(4)
N1B 0.0159(6) 0.0092(5) 0.0176(6) 0.0066(4) 0.0042(4) 0.0038(4)
C1B 0.0134(6) 0.0098(5) 0.0116(6) 0.0057(4) 0.0010(4) 0.0017(4)
C2B 0.0118(5) 0.0092(5) 0.0136(6) 0.0054(4) 0.0031(4) 0.0028(4)
C3B 0.0180(7) 0.0175(6) 0.0152(6) 0.0080(5) 0.0024(5) 0.0058(5)
C4B 0.0282(8) 0.0207(7) 0.0140(6) 0.0116(6) 0.0068(5) 0.0044(5)
C5B 0.0500(14) 0.0376(11) 0.0154(8) 0.0082(10) 0.0030(8) -0.0020(7)
C6B 0.0269(8) 0.0311(9) 0.0266(9) 0.0065(7) 0.0101(7) 0.0107(7)

loop_
_atom_site_label
_atom_site_fract_x
_atom_site_fract_y
_atom_site_fract_z
_atom_site_U_iso_or_equiv
_atom_site_thermal_displace_type
_atom_site_calc_flag
_atom_site_refinement_flags
_atom_site_occupancy
_atom_site_disorder_group
_atom_site_type_symbol
O1A 1.0178(3) 0.6454(2) 0.54362(10) 0.0165(2) Uani d . 1 . O
O2A 0.5853(2) 0.5199(2) 0.57867(10) 0.0153(2) Uani d . 1 . O
N1A 1.0229(3) 0.1534(3) 0.53328(11) 0.0123(2) Uani d . 1 . N
H1A 1.202(6) 0.270(5) 0.557(2) 0.014(6) Uiso d . 1 . H
H2A 1.029(7) -0.020(7) 0.541(3) 0.030(8) Uiso d . 1 . H
H3A 0.989(9) 0.179(8) 0.464(3) 0.041(9) Uiso d . 1 . H
C1A 0.8048(3) 0.4791(3) 0.56787(12) 0.0118(2) Uani d . 1 . C
C2A 0.8136(3) 0.2029(3) 0.58754(11) 0.0113(2) Uani d . 1 . C
H4A 0.630(5) 0.071(4) 0.5611(7) 0.014 Uiso calc R 1 . H
C3A 0.8831(3) 0.1687(3) 0.69866(12) 0.0136(3) Uani d . 1 . C
H5A 0.960(2) 0.011(4) 0.7044(2) 0.016 Uiso calc R 1 . H
C4A 1.1104(3) 0.4169(3) 0.75451(12) 0.0189(3) Uani d . 1 . C
H6A 1.0352(18) 0.554(3) 0.7608(12) 0.028 Uiso calc R 1 . H
H7A 1.263(3) 0.476(2) 0.7185(10) 0.028 Uiso calc R 1 . H
H8A 1.176(3) 0.3760(13) 0.8191(13) 0.028 Uiso calc R 1 . H
C5A 0.6183(4) 0.0893(4) 0.74578(14) 0.0215(3) Uani d . 1 . C
H9A 0.5548(16) 0.238(4) 0.74755(14) 0.026 Uiso calc R 1 . H
H10A 0.473(3) -0.056(3) 0.7045(10) 0.026 Uiso calc R 1 . H
C6A 0.6617(5) 0.0056(5) 0.8503(2) 0.0344(5) Uani d . 1 . C
H11A 0.726(5) -0.136(5) 0.8494(3) 0.052 Uiso calc R 1 . H
H12A 0.492(5) -0.047(5) 0.8743(10) 0.052 Uiso calc R 1 . H
H13A 0.794(5) 0.149(4) 0.8918(11) 0.052 Uiso calc R 1 . H
O1B 0.3447(3) 0.1377(2) 0.37011(10) 0.0166(2) Uani d . 1 . O
O2B 0.7841(2) 0.2726(2) 0.34070(10) 0.0157(2) Uani d . 1 . O
N1B 0.3519(3) 0.6373(3) 0.38544(11) 0.0135(2) Uani d . 1 . N
H1B 0.164(6) 0.524(6) 0.365(2) 0.018(6) Uiso d . 1 . H
H2B 0.363(6) 0.788(6) 0.378(2) 0.019(7) Uiso d . 1 . H
H3B 0.419(6) 0.621(6) 0.450(2) 0.017(6) Uiso d . 1 . H
C1B 0.5594(3) 0.3070(3) 0.34688(11) 0.0113(2) Uani d . 1 . C
C2B 0.5377(3) 0.5762(3) 0.32302(11) 0.0110(2) Uani d . 1 . C
H4B 0.709(5) 0.704(4) 0.3362(4) 0.013 Uiso calc R 1 . H
C3B 0.4115(4) 0.5682(3) 0.21343(13) 0.0164(3) Uani d . 1 . C
H5B 0.242(4) 0.413(3) 0.1980(3) 0.020 Uiso calc R 1 . H
H6B 0.3601(11) 0.724(3) 0.2043(2) 0.020 Uiso calc R 1 . H
C4B 0.6025(4) 0.5595(3) 0.13970(13) 0.0198(3) Uani d . 1 . C
H7B 0.699(3) 0.430(4) 0.1612(7) 0.024 Uiso calc R 1 . H
C5B 0.4294(6) 0.4604(5) 0.0367(2) 0.0367(5) Uani d . 1 . C
H8B 0.338(5) 0.578(4) 0.0158(10) 0.055 Uiso calc R 1 . H
H9B 0.296(5) 0.290(5) 0.0389(4) 0.055 Uiso calc R 1 . H
H10B 0.548(3) 0.452(5) -0.0085(13) 0.055 Uiso calc R 1 . H
C6B 0.8267(5) 0.8318(4) 0.1368(2) 0.0285(4) Uani d . 1 . C
H11B 0.955(4) 0.8161(9) 0.0950(17) 0.043 Uiso calc R 1 . H
H12B 0.926(4) 0.898(3) 0.2031(15) 0.043 Uiso calc R 1 . H
H13B 0.740(2) 0.953(3) 0.1106(16) 0.043 Uiso calc R 1 . H

loop_
_atom_type_symbol
_atom_type_description
_atom_type_scat_dispersion_real
_atom_type_scat_dispersion_imag
_atom_type_scat_source
C C 0.0033 0.0016 'International Tables Vol C Tables 4.2.6.8 and 6.1.1.4'
H H 0.0000 0.0000 'International Tables Vol C Tables 4.2.6.8 and 6.1.1.4'
N N 0.0061 0.0033 'International Tables Vol C Tables 4.2.6.8 and 6.1.1.4'
O O 0.0106 0.0060 'International Tables Vol C Tables 4.2.6.8 and 6.1.1.4'

loop_
_geom_angle_atom_site_label_1
_geom_angle_atom_site_label_2
_geom_angle_atom_site_label_3
_geom_angle
C2A N1A H1A 111.5(18)
C2A N1A H2A 112(2)
H1A N1A H2A 106(3)
C2A N1A H3A 112(3)
H1A N1A H3A 106(3)
H2A N1A H3A 110(3)
O1A C1A O2A 125.61(15)
O1A C1A C2A 117.17(14)
O2A C1A C2A 117.22(13)
N1A C2A C1A 109.06(12)
N1A C2A C3A 109.94(13)
C1A C2A C3A 113.05(13)
N1A C2A H4A 108.22(8)
C1A C2A H4A 108.22(8)
C3A C2A H4A 108.22(8)
C4A C3A C5A 111.35(14)
C4A C3A C2A 112.08(12)
C5A C3A C2A 110.50(14)
C4A C3A H5A 107.56(9)
C5A C3A H5A 107.56(9)
C2A C3A H5A 107.56(9)
C3A C4A H6A 109.47(10)
C3A C4A H7A 109.47(9)
H6A C4A H7A 109.5
C3A C4A H8A 109.47(8)
H6A C4A H8A 109.5
H7A C4A H8A 109.5
C6A C5A C3A 113.2(2)
C6A C5A H9A 108.93(14)
C3A C5A H9A 108.93(9)
C6A C5A H10A 108.93(12)
C3A C5A H10A 108.93(9)
H9A C5A H10A 107.7
C5A C6A H11A 109.47(14)
C5A C6A H12A 109.47(12)
H11A C6A H12A 109.5
C5A C6A H13A 109.47(12)
H11A C6A H13A 109.5
H12A C6A H13A 109.5
C2B N1B H1B 110.9(19)
C2B N1B H2B 107(2)
H1B N1B H2B 109(3)
C2B N1B H3B 106.9(19)
H1B N1B H3B 113(3)
H2B N1B H3B 110(3)
O2B C1B O1B 125.76(15)
O2B C1B C2B 118.25(13)
O1B C1B C2B 115.98(14)
N1B C2B C1B 109.08(12)
N1B C2B C3B 108.37(13)
C1B C2B C3B 110.58(13)
N1B C2B H4B 109.60(8)
C1B C2B H4B 109.60(8)
C3B C2B H4B 109.60(8)
C4B C3B C2B 114.99(14)
C4B C3B H5B 108.52(9)
C2B C3B H5B 108.52(8)
C4B C3B H6B 108.52(9)
C2B C3B H6B 108.52(9)
H5B C3B H6B 107.5
C5B C4B C3B 109.7(2)
C5B C4B C6B 110.2(2)
C3B C4B C6B 111.5(2)
C5B C4B H7B 108.46(13)
C3B C4B H7B 108.46(9)
C6B C4B H7B 108.46(11)
C4B C5B H8B 109.47(13)
C4B C5B H9B 109.47(11)
H8B C5B H9B 109.5
C4B C5B H10B 109.47(13)
H8B C5B H10B 109.5
H9B C5B H10B 109.5
C4B C6B H11B 109.47(11)
C4B C6B H12B 109.47(10)
H11B C6B H12B 109.5
C4B C6B H13B 109.47(11)
H11B C6B H13B 109.5
H12B C6B H13B 109.5

loop_
_geom_bond_atom_site_label_1
_geom_bond_atom_site_label_2
_geom_bond_distance
O1A C1A 1.255(2)
O2A C1A 1.262(2)
N1A C2A 1.496(2)
N1A H1A .93(3)
N1A H2A .96(4)
N1A H3A .97(4)
C1A C2A 1.539(2)
C2A C3A 1.542(2)
C2A H4A .98(3)
C3A C4A 1.534(2)
C3A C5A 1.536(2)
C3A H5A 1.06(3)
C4A H6A .96(2)
C4A H7A .96(2)
C4A H8A .96(2)
C5A C6A 1.521(3)
C5A H9A .97(2)
C5A H10A .97(2)
C6A H11A .94(2)
C6A H12A .94(2)
C6A H13A .94(2)
O1B C1B 1.262(2)
O2B C1B 1.258(2)
N1B C2B 1.492(2)
N1B H1B .95(3)
N1B H2B .81(3)
N1B H3B .92(3)
C1B C2B 1.538(2)
C2B C3B 1.538(2)
C2B H4B .91(3)
C3B C4B 1.528(3)
C3B H5B .97(2)
C3B H6B .97(2)
C4B C5B 1.527(3)
C4B C6B 1.532(3)
C4B H7B 1.02(3)
C5B H8B .95(2)
C5B H9B .95(2)
C5B H10B .95(2)
C6B H11B .97(2)
C6B H12B .97(2)
C6B H13B .97(2)

loop_
_geom_torsion_atom_site_label_1
_geom_torsion_atom_site_label_2
_geom_torsion_atom_site_label_3
_geom_torsion_atom_site_label_4
_geom_torsion
O1A C1A C2A N1A -23.9(2)
O2A C1A C2A N1A 156.94(14)
O1A C1A C2A C3A 98.7(2)
O2A C1A C2A C3A -80.4(2)
N1A C2A C3A C4A 81.6(2)
C1A C2A C3A C4A -40.5(2)
N1A C2A C3A C5A -153.54(13)
C1A C2A C3A C5A 84.3(2)
C4A C3A C5A C6A -64.8(2)
C2A C3A C5A C6A 169.9(2)
O2B C1B C2B N1B -147.82(14)
O1B C1B C2B N1B 33.0(2)
O2B C1B C2B C3B 93.1(2)
O1B C1B C2B C3B -86.1(2)
N1B C2B C3B C4B 169.01(13)
C1B C2B C3B C4B -71.5(2)
C2B C3B C4B C5B 161.1(2)
C2B C3B C4B C6B -76.5(2)

loop_
_cod_related_entry_id
_cod_related_entry_database
_cod_related_entry_code
1 ChemSpider 21188534
